data_4338022
loop_
_publ_author_name
'Cummins, Christopher C.'
'Huang, Chao'
'Miller, Tabitha J.'
'Reintinger, Markus W.'
'Stauber, Julia M.'
'Tannou, Isabelle'
'Tofan, Daniel'
'Toubaei, Abouzar'
'Velian, Alexandra'
'Wu, Gang'

_publ_section_title
;
 The Stannylphosphide Anion Reagent Sodium Bis(triphenylstannyl)
 Phosphide: Synthesis, Structural Characterization, and Reactions with
 Indium, Tin, and Gold Electrophiles.
;
_journal_issue 7
_journal_name_full 'Inorganic chemistry'
_journal_page_first 3678
_journal_paper_doi 10.1021/ic403178j
_journal_volume 53
_journal_year 2014
_chemical_formula_sum 'C50 H50 Na O5 P Sn2'
_chemical_formula_weight 1022.24
_chemical_name_systematic
; 
 ? 
;
_space_group_crystal_system monoclinic
_space_group_IT_number 4
_space_group_name_Hall 'P 2yb'
_space_group_name_H-M_alt 'P 1 21 1'
_symmetry_space_group_name_Hall 'P 2yb'
_symmetry_space_group_name_H-M 'P 1 21 1'
_atom_sites_solution_hydrogens geom
_atom_sites_solution_primary direct
_atom_sites_solution_secondary difmap
_audit_creation_method SHELXL-2012
_cell_angle_alpha 90
_cell_angle_beta 97.656(4)
_cell_angle_gamma 90
_cell_formula_units_Z 4
_cell_length_a 10.252(2)
_cell_length_b 20.081(5)
_cell_length_c 22.705(5)
_cell_measurement_reflns_used 9389
_cell_measurement_temperature 100(2)
_cell_measurement_theta_max 30.75
_cell_measurement_theta_min 2.31
_cell_volume 4632.6(18)
_computing_cell_refinement 'SAINT 7.46A (Bruker-AXS, 2011)'
_computing_data_collection 'APEX2 v2011.4.0 (Bruker-AXS, 2011)'
_computing_data_reduction 'SAINT 7.46A (Bruker-AXS, 2011)'
_computing_molecular_graphics 'Bruker SHELXTL'
_computing_publication_material 'Bruker SHELXTL'
_computing_structure_refinement 'SHELXL-2012 (Sheldrick, 2012)'
_computing_structure_solution 'SHELXS-97 (Sheldrick, 2008)'
_diffrn_ambient_temperature 100(2)
_diffrn_detector_area_resol_mean 8.3
_diffrn_measured_fraction_theta_full 1.000
_diffrn_measured_fraction_theta_max 0.999
_diffrn_measurement_device_type 'Bruker Smart APEX CCD'
_diffrn_measurement_method '\f and \w scans'
_diffrn_radiation_type MoK\a
_diffrn_radiation_wavelength 0.71073
_diffrn_reflns_av_R_equivalents 0.0413
_diffrn_reflns_av_unetI/netI 0.0433
_diffrn_reflns_Laue_measured_fraction_full 1.000
_diffrn_reflns_Laue_measured_fraction_max 0.999
_diffrn_reflns_limit_h_max 14
_diffrn_reflns_limit_h_min -14
_diffrn_reflns_limit_k_max 28
_diffrn_reflns_limit_k_min -28
_diffrn_reflns_limit_l_max 32
_diffrn_reflns_limit_l_min -32
_diffrn_reflns_number 112029
_diffrn_reflns_point_group_measured_fraction_full 1.000
_diffrn_reflns_point_group_measured_fraction_max 0.994
_diffrn_reflns_theta_full 25.242
_diffrn_reflns_theta_max 30.508
_diffrn_reflns_theta_min 1.359
_diffrn_source 'fine-focus sealed tube, graphite'
_exptl_absorpt_coefficient_mu 1.167
_exptl_absorpt_correction_T_max 0
_exptl_absorpt_correction_T_min 0
_exptl_absorpt_correction_type multi-scan
_exptl_absorpt_process_details 'SADABS (Sheldrick, 2009)'
_exptl_crystal_density_diffrn 1.466
_exptl_crystal_density_method 'not measured'
_exptl_crystal_F_000 2064
_exptl_crystal_size_max 0.040
_exptl_crystal_size_mid 0.030
_exptl_crystal_size_min 0.020
_exptl_transmission_factor_max 0.7461
_exptl_transmission_factor_min 0.6874
_refine_diff_density_max 1.894
_refine_diff_density_min -0.980
_refine_diff_density_rms 0.090
_refine_ls_abs_structure_details
; 
 Flack x determined using 10297 quotients [(I+)-(I-)]/[(I+)+(I-)] 
 (Parsons and Flack (2004), Acta Cryst. A60, s61). 
;
_refine_ls_abs_structure_Flack -0.004(5)
_refine_ls_extinction_method none
_refine_ls_goodness_of_fit_ref 1.079
_refine_ls_hydrogen_treatment constr
_refine_ls_matrix_type full
_refine_ls_number_parameters 1149
_refine_ls_number_reflns 28151
_refine_ls_number_restraints 415
_refine_ls_restrained_S_all 1.072
_refine_ls_R_factor_all 0.0441
_refine_ls_R_factor_gt 0.0344
_refine_ls_shift/su_max 0.003
_refine_ls_shift/su_mean 0.000
_refine_ls_structure_factor_coef Fsqd
_refine_ls_weighting_details
; 
 w=1/[\s^2^(Fo^2^)+(0.0185P)^2^+3.0738P] 
 where P=(Fo^2^+2Fc^2^)/3 
;
_refine_ls_weighting_scheme calc
_refine_ls_wR_factor_gt 0.0677
_refine_ls_wR_factor_ref 0.0710
_reflns_Friedel_coverage 0.939
_reflns_Friedel_fraction_full 1.000
_reflns_Friedel_fraction_max 0.989
_reflns_number_gt 24048
_reflns_number_total 28151
_reflns_threshold_expression 'I > 2\s(I)'
_cod_data_source_file ic403178j_si_003.cif
_cod_data_source_block 13008-p21
_cod_depositor_comments 'Adding full bibliography for 4338021--4338024.cif.'
_cod_original_cell_volume 4632.5(18)
_cod_database_code 4338022
_shelx_space_group_comment
; 
The symmetry employed for this shelxl refinement is uniquely defined 
by the following loop, which should always be used as a source of 
symmetry information in preference to the above space-group names. 
They are only intended as comments. 
;
_shelx_estimated_absorpt_t_min 0.955
_shelx_estimated_absorpt_t_max 0.977
_shelxl_version_number 2012-9

loop_
_space_group_symop_operation_xyz
'x, y, z'
'-x, y+1/2, -z'

loop_
_atom_site_label
_atom_site_type_symbol
_atom_site_fract_x
_atom_site_fract_y
_atom_site_fract_z
_atom_site_U_iso_or_equiv
_atom_site_adp_type
_atom_site_occupancy
_atom_site_site_symmetry_order
_atom_site_calc_flag
_atom_site_refinement_flags_posn
_atom_site_refinement_flags_adp
_atom_site_refinement_flags_occupancy
_atom_site_disorder_assembly
_atom_site_disorder_group
Sn1 Sn -0.13748(3) 0.99944(2) 0.22909(2) 0.01774(8) Uani 1 1 d . . . . .
Sn2 Sn -0.09611(2) 0.91652(2) 0.08395(2) 0.01452(6) Uani 1 1 d . . . . .
P1 P -0.04369(12) 1.02040(6) 0.13756(5) 0.0204(2) Uani 1 1 d . . . . .
Sn3 Sn 0.38246(2) 0.91904(2) 0.58050(2) 0.01404(6) Uani 1 1 d . . . . .
Sn4 Sn 0.36262(3) 1.00550(2) 0.72677(2) 0.01652(8) Uani 1 1 d . . . . .
P2 P 0.43119(12) 1.02598(6) 0.62942(5) 0.0185(2) Uani 1 1 d . . . . .
Na1 Na -0.18959(19) 1.12707(10) 0.07360(9) 0.0285(4) Uani 1 1 d . . . . .
O11 O -0.4114(4) 1.1199(2) 0.01379(18) 0.0405(10) Uani 1 1 d . . . . .
O12 O -0.1865(4) 1.08418(19) -0.02647(17) 0.0409(10) Uani 1 1 d . . . . .
O13 O -0.0255(4) 1.18556(19) 0.02878(18) 0.0377(10) Uani 1 1 d . . . . .
O14 O -0.1159(3) 1.22838(18) 0.13073(18) 0.0357(9) Uani 1 1 d . . . . .
O15 O -0.3702(3) 1.19384(18) 0.10382(17) 0.0327(9) Uani 1 1 d . . . . .
Na2 Na 0.28170(18) 1.12973(10) 0.55945(9) 0.0273(4) Uani 1 1 d . . . . .
O21 O 0.0563(3) 1.11377(17) 0.51600(15) 0.0276(7) Uani 1 1 d . . . . .
O22 O 0.2642(4) 1.08234(19) 0.46131(17) 0.0349(9) Uani 1 1 d . . . . .
O23 O 0.4306(4) 1.18335(18) 0.5017(2) 0.0400(10) Uani 1 1 d . . . . .
O24 O 0.3748(3) 1.22911(17) 0.61002(18) 0.0344(9) Uani 1 1 d . . . . .
O25 O 0.1183(3) 1.19494(17) 0.60186(15) 0.0244(7) Uani 1 1 d . . . . .
C111 C -0.3449(4) 0.9776(2) 0.2283(2) 0.0211(9) Uani 1 1 d . . . . .
C112 C -0.4349(5) 1.0293(3) 0.2260(3) 0.0336(12) Uani 1 1 d . . . . .
H112 H -0.4047 1.0740 0.2257 0.040 Uiso 1 1 calc R U . . .
C113 C -0.5692(5) 1.0166(3) 0.2241(3) 0.0430(15) Uani 1 1 d . . . . .
H113 H -0.6293 1.0527 0.2233 0.052 Uiso 1 1 calc R U . . .
C114 C -0.6149(5) 0.9528(3) 0.2234(3) 0.0390(14) Uani 1 1 d . . . . .
H114 H -0.7065 0.9444 0.2214 0.047 Uiso 1 1 calc R U . . .
C115 C -0.5276(5) 0.9009(3) 0.2256(2) 0.0359(13) Uani 1 1 d . . . . .
H115 H -0.5593 0.8564 0.2251 0.043 Uiso 1 1 calc R U . . .
C116 C -0.3927(4) 0.9125(3) 0.2285(2) 0.0265(10) Uani 1 1 d . . . . .
H116 H -0.3332 0.8760 0.2307 0.032 Uiso 1 1 calc R U . . .
C121 C -0.1110(4) 1.0928(2) 0.2759(2) 0.0209(9) Uani 1 1 d . . . . .
C122 C -0.1764(5) 1.1111(2) 0.3244(2) 0.0225(10) Uani 1 1 d . . . . .
H122 H -0.2373 1.0811 0.3382 0.027 Uiso 1 1 calc R U . . .
C123 C -0.1529(5) 1.1722(3) 0.3523(2) 0.0270(11) Uani 1 1 d . . . . .
H123 H -0.1957 1.1830 0.3857 0.032 Uiso 1 1 calc R U . . .
C124 C -0.0676(5) 1.2176(3) 0.3319(2) 0.0318(12) Uani 1 1 d . . . . .
H124 H -0.0534 1.2598 0.3506 0.038 Uiso 1 1 calc R U . . .
C125 C -0.0030(5) 1.2011(3) 0.2840(3) 0.0360(13) Uani 1 1 d . . . . .
H125 H 0.0562 1.2318 0.2700 0.043 Uiso 1 1 calc R U . . .
C126 C -0.0253(5) 1.1393(3) 0.2566(2) 0.0302(12) Uani 1 1 d . . . . .
H126 H 0.0193 1.1286 0.2237 0.036 Uiso 1 1 calc R U . . .
C131 C -0.0361(4) 0.9284(2) 0.29058(19) 0.0193(9) Uani 1 1 d . . . . .
C132 C 0.0637(4) 0.8867(2) 0.2760(2) 0.0227(10) Uani 1 1 d . . . . .
H132 H 0.0862 0.8876 0.2367 0.027 Uiso 1 1 calc R U . . .
C133 C 0.1311(4) 0.8439(3) 0.3176(2) 0.0242(10) Uani 1 1 d . . . . .
H133 H 0.1974 0.8152 0.3065 0.029 Uiso 1 1 calc R U . . .
C134 C 0.1014(5) 0.8432(3) 0.3752(2) 0.0270(11) Uani 1 1 d . . . . .
H134 H 0.1483 0.8147 0.4040 0.032 Uiso 1 1 calc R U . . .
C135 C 0.0024(5) 0.8844(2) 0.3911(2) 0.0251(10) Uani 1 1 d . . . . .
H135 H -0.0186 0.8840 0.4306 0.030 Uiso 1 1 calc R U . . .
C136 C -0.0654(4) 0.9262(3) 0.34890(19) 0.0233(9) Uani 1 1 d . . . . .
H136 H -0.1333 0.9538 0.3599 0.028 Uiso 1 1 calc R U . . .
C141 C 0.0004(4) 0.8294(2) 0.12603(19) 0.0181(9) Uani 1 1 d . . . . .
C142 C 0.1379(4) 0.8213(2) 0.1297(2) 0.0218(9) Uani 1 1 d . . . . .
H142 H 0.1879 0.8534 0.1117 0.026 Uiso 1 1 calc R U . . .
C143 C 0.2014(5) 0.7678(3) 0.1590(2) 0.0281(11) Uani 1 1 d . . . . .
H143 H 0.2940 0.7631 0.1605 0.034 Uiso 1 1 calc R U . . .
C144 C 0.1304(5) 0.7208(3) 0.1862(2) 0.0326(12) Uani 1 1 d . . . . .
H144 H 0.1741 0.6840 0.2064 0.039 Uiso 1 1 calc R U . . .
C145 C -0.0044(5) 0.7278(3) 0.1839(2) 0.0299(11) Uani 1 1 d . . . . .
H145 H -0.0535 0.6958 0.2026 0.036 Uiso 1 1 calc R U . . .
C146 C -0.0680(5) 0.7813(2) 0.1542(2) 0.0225(10) Uani 1 1 d . . . . .
H146 H -0.1607 0.7854 0.1529 0.027 Uiso 1 1 calc R U . . .
C151 C -0.2985(4) 0.8849(2) 0.06266(19) 0.0170(8) Uani 1 1 d . . . . .
C152 C -0.3314(4) 0.8220(2) 0.03803(19) 0.0188(9) Uani 1 1 d . . . . .
H152 H -0.2632 0.7932 0.0292 0.023 Uiso 1 1 calc R U . . .
C153 C -0.4615(4) 0.8008(2) 0.0263(2) 0.0224(10) Uani 1 1 d . . . . .
H153 H -0.4813 0.7581 0.0093 0.027 Uiso 1 1 calc R U . . .
C154 C -0.5622(4) 0.8420(3) 0.0393(2) 0.0264(11) Uani 1 1 d . . . . .
H154 H -0.6511 0.8275 0.0314 0.032 Uiso 1 1 calc R U . . .
C155 C -0.5329(4) 0.9046(3) 0.0641(2) 0.0266(11) Uani 1 1 d . . . . .
H155 H -0.6017 0.9331 0.0731 0.032 Uiso 1 1 calc R U . . .
C156 C -0.4023(4) 0.9253(3) 0.07560(19) 0.0211(9) Uani 1 1 d . . . . .
H156 H -0.3831 0.9680 0.0927 0.025 Uiso 1 1 calc R U . . .
C161 C -0.0214(4) 0.9280(2) -0.00009(18) 0.0158(8) Uani 1 1 d . . . . .
C162 C 0.1120(4) 0.9368(2) -0.0035(2) 0.0228(10) Uani 1 1 d . . . . .
H162 H 0.1727 0.9360 0.0320 0.027 Uiso 1 1 calc R U . . .
C163 C 0.1585(5) 0.9467(3) -0.0578(2) 0.0276(11) Uani 1 1 d . . . . .
H163 H 0.2502 0.9521 -0.0589 0.033 Uiso 1 1 calc R U . . .
C164 C 0.0720(5) 0.9487(3) -0.1100(2) 0.0287(11) Uani 1 1 d . . . . .
H164 H 0.1037 0.9558 -0.1470 0.034 Uiso 1 1 calc R U . . .
C165 C -0.0618(5) 0.9402(3) -0.1078(2) 0.0284(11) Uani 1 1 d . . . . .
H165 H -0.1221 0.9412 -0.1435 0.034 Uiso 1 1 calc R U . . .
C166 C -0.1076(4) 0.9304(2) -0.0534(2) 0.0203(9) Uani 1 1 d . . . . .
H166 H -0.1994 0.9252 -0.0524 0.024 Uiso 1 1 calc R U . . .
C181 C -0.4175(7) 1.0757(3) -0.0372(3) 0.0520(18) Uani 1 1 d . . . . .
H18A H -0.4997 1.0830 -0.0646 0.062 Uiso 1 1 calc R U . . .
H18B H -0.4140 1.0285 -0.0243 0.062 Uiso 1 1 calc R U . . .
C182 C -0.2989(7) 1.0929(4) -0.0671(3) 0.0543(19) Uani 1 1 d . . . . .
H18C H -0.2953 1.0637 -0.1020 0.065 Uiso 1 1 calc R U . . .
H18D H -0.3048 1.1397 -0.0810 0.065 Uiso 1 1 calc R U . . .
C183 C -0.0612(7) 1.1045(3) -0.0457(3) 0.0475(17) Uani 1 1 d . . . . .
H18E H 0.0101 1.0756 -0.0263 0.057 Uiso 1 1 calc R U . . .
H18F H -0.0664 1.0982 -0.0892 0.057 Uiso 1 1 calc R U . . .
C184 C -0.0288(7) 1.1734(3) -0.0313(3) 0.0480(16) Uani 1 1 d . . . . .
H18G H 0.0581 1.1840 -0.0434 0.058 Uiso 1 1 calc R U . . .
H18H H -0.0951 1.2028 -0.0539 0.058 Uiso 1 1 calc R U . . .
C185 C -0.0036(6) 1.2522(3) 0.0480(3) 0.0467(16) Uani 1 1 d . . . . .
H18I H -0.0746 1.2810 0.0282 0.056 Uiso 1 1 calc R U . . .
H18J H 0.0811 1.2682 0.0369 0.056 Uiso 1 1 calc R U . . .
C186 C -0.0009(6) 1.2565(3) 0.1118(3) 0.0470(16) Uani 1 1 d . . . . .
H18K H 0.0777 1.2329 0.1315 0.056 Uiso 1 1 calc R U . . .
H18L H 0.0063 1.3038 0.1241 0.056 Uiso 1 1 calc R U . . .
C187 C -0.2156(5) 1.2749(3) 0.1381(3) 0.0351(13) Uani 1 1 d . . . . .
H18M H -0.2394 1.3006 0.1010 0.042 Uiso 1 1 calc R U . . .
H18N H -0.1844 1.3065 0.1704 0.042 Uiso 1 1 calc R U . . .
C188 C -0.3324(5) 1.2373(3) 0.1531(3) 0.0334(12) Uani 1 1 d . . . . .
H18O H -0.3093 1.2114 0.1901 0.040 Uiso 1 1 calc R U . . .
H18P H -0.4051 1.2682 0.1587 0.040 Uiso 1 1 calc R U . . .
C211 C 0.4589(4) 0.9296(2) 0.49690(19) 0.0171(9) Uani 1 1 d . . . . .
C212 C 0.3762(4) 0.9249(3) 0.44243(19) 0.0211(9) Uani 1 1 d . . . . .
H212 H 0.2854 0.9151 0.4421 0.025 Uiso 1 1 calc R U . . .
C213 C 0.4262(5) 0.9347(2) 0.3887(2) 0.0250(10) Uani 1 1 d . . . . .
H213 H 0.3687 0.9324 0.3523 0.030 Uiso 1 1 calc R U . . .
C214 C 0.5584(5) 0.9476(2) 0.3879(2) 0.0256(10) Uani 1 1 d . . . . .
H214 H 0.5918 0.9534 0.3512 0.031 Uiso 1 1 calc R U . . .
C215 C 0.6419(5) 0.9522(2) 0.4411(2) 0.0263(11) Uani 1 1 d . . . . .
H215 H 0.7329 0.9610 0.4408 0.032 Uiso 1 1 calc R U . . .
C216 C 0.5921(4) 0.9437(2) 0.4952(2) 0.0201(9) Uani 1 1 d . . . . .
H216 H 0.6497 0.9477 0.5315 0.024 Uiso 1 1 calc R U . . .
C221 C 0.1820(4) 0.8831(2) 0.56165(19) 0.0167(8) Uani 1 1 d . . . . .
C222 C 0.1555(4) 0.8200(2) 0.53647(19) 0.0188(9) Uani 1 1 d . . . . .
H222 H 0.2264 0.7938 0.5263 0.023 Uiso 1 1 calc R U . . .
C223 C 0.0281(4) 0.7945(2) 0.5259(2) 0.0211(9) Uani 1 1 d . . . . .
H223 H 0.0125 0.7522 0.5077 0.025 Uiso 1 1 calc R U . . .
C224 C -0.0758(4) 0.8316(3) 0.5421(2) 0.0255(10) Uani 1 1 d . . . . .
H224 H -0.1628 0.8143 0.5357 0.031 Uiso 1 1 calc R U . . .
C225 C -0.0528(4) 0.8939(3) 0.5677(2) 0.0242(10) Uani 1 1 d . . . . .
H225 H -0.1242 0.9194 0.5783 0.029 Uiso 1 1 calc R U . . .
C226 C 0.0749(3) 0.9194(3) 0.57785(17) 0.0196(8) Uani 1 1 d . . . . .
H226 H 0.0897 0.9619 0.5960 0.024 Uiso 1 1 calc R U . . .
C231 C 0.4839(4) 0.8342(2) 0.62428(19) 0.0175(9) Uani 1 1 d . . . . .
C232 C 0.6175(4) 0.8250(2) 0.6244(2) 0.0235(10) Uani 1 1 d . . . . .
H232 H 0.6642 0.8550 0.6025 0.028 Uiso 1 1 calc R U . . .
C233 C 0.6857(5) 0.7734(3) 0.6553(2) 0.0283(11) Uani 1 1 d . . . . .
H233 H 0.7777 0.7685 0.6546 0.034 Uiso 1 1 calc R U . . .
C234 C 0.6193(5) 0.7288(3) 0.6873(2) 0.0286(11) Uani 1 1 d . . . . .
H234 H 0.6658 0.6941 0.7094 0.034 Uiso 1 1 calc R U . . .
C235 C 0.4841(5) 0.7355(3) 0.6869(2) 0.0279(11) Uani 1 1 d . . . . .
H235 H 0.4375 0.7044 0.7077 0.034 Uiso 1 1 calc R U . . .
C236 C 0.4171(4) 0.7875(2) 0.6559(2) 0.0210(9) Uani 1 1 d . . . . .
H236 H 0.3249 0.7917 0.6560 0.025 Uiso 1 1 calc R U . . .
C251 C 0.3837(4) 1.1012(2) 0.77117(19) 0.0193(9) Uani 1 1 d . . . . .
C252 C 0.3297(5) 1.1158(2) 0.8236(2) 0.0228(10) Uani 1 1 d . . . . .
H252 H 0.2785 1.0832 0.8404 0.027 Uiso 1 1 calc R U . . .
C253 C 0.3507(5) 1.1773(3) 0.8510(2) 0.0269(10) Uani 1 1 d . . . . .
H253 H 0.3157 1.1860 0.8869 0.032 Uiso 1 1 calc R U . . .
C254 C 0.4222(5) 1.2265(3) 0.8264(2) 0.0279(11) Uani 1 1 d . . . . .
H254 H 0.4354 1.2689 0.8449 0.034 Uiso 1 1 calc R U . . .
C255 C 0.4744(5) 1.2123(3) 0.7740(2) 0.0307(11) Uani 1 1 d . . . . .
H255 H 0.5231 1.2454 0.7565 0.037 Uiso 1 1 calc R U . . .
C256 C 0.4556(4) 1.1505(3) 0.7474(2) 0.0259(10) Uani 1 1 d . . . . .
H256 H 0.4929 1.1417 0.7121 0.031 Uiso 1 1 calc R U . . .
C261 C 0.4740(4) 0.9379(2) 0.78814(19) 0.0200(9) Uani 1 1 d . . . . .
C262 C 0.5690(4) 0.8937(2) 0.7720(2) 0.0208(9) Uani 1 1 d . . . . .
H262 H 0.5865 0.8927 0.7320 0.025 Uiso 1 1 calc R U . . .
C263 C 0.6383(4) 0.8512(3) 0.8133(2) 0.0256(10) Uani 1 1 d . . . . .
H263 H 0.7018 0.8215 0.8012 0.031 Uiso 1 1 calc R U . . .
C264 C 0.6151(5) 0.8518(2) 0.8723(2) 0.0259(10) Uani 1 1 d . . . . .
H264 H 0.6630 0.8231 0.9006 0.031 Uiso 1 1 calc R U . . .
C265 C 0.5213(5) 0.8948(3) 0.8892(2) 0.0313(12) Uani 1 1 d . . . . .
H265 H 0.5041 0.8955 0.9293 0.038 Uiso 1 1 calc R U . . .
C266 C 0.4521(5) 0.9370(3) 0.8476(2) 0.0295(11) Uani 1 1 d . . . . .
H266 H 0.3880 0.9662 0.8600 0.035 Uiso 1 1 calc R U . . .
C271 C -0.0310(4) 1.1155(2) 0.5578(2) 0.0242(10) Uani 1 1 d . . . . .
C272 C -0.1452(5) 1.0782(3) 0.5557(3) 0.0316(12) Uani 1 1 d . . . . .
H272 H -0.1682 1.0475 0.5242 0.038 Uiso 1 1 calc R U . . .
C273 C -0.2255(5) 1.0859(3) 0.5997(3) 0.0406(14) Uani 1 1 d . . . . .
H273 H -0.3036 1.0602 0.5982 0.049 Uiso 1 1 calc R U . . .
C274 C -0.1936(5) 1.1302(3) 0.6452(3) 0.0366(13) Uani 1 1 d . . . . .
H274 H -0.2498 1.1352 0.6749 0.044 Uiso 1 1 calc R U . . .
C275 C -0.0788(5) 1.1682(3) 0.6480(2) 0.0268(10) Uani 1 1 d . . . . .
H275 H -0.0566 1.1988 0.6796 0.032 Uiso 1 1 calc R U . . .
C276 C 0.0029(4) 1.1607(2) 0.6043(2) 0.0224(10) Uani 1 1 d . . . . .
C281 C 0.0390(5) 1.0626(3) 0.4710(2) 0.0339(12) Uani 1 1 d . . . . .
H28A H -0.0521 1.0630 0.4501 0.041 Uiso 1 1 calc R U . . .
H28B H 0.0573 1.0181 0.4891 0.041 Uiso 1 1 calc R U . . .
C282 C 0.1349(6) 1.0782(3) 0.4289(3) 0.0409(14) Uani 1 1 d . . . . .
H28C H 0.1322 1.0429 0.3983 0.049 Uiso 1 1 calc R U . . .
H28D H 0.1113 1.1211 0.4087 0.049 Uiso 1 1 calc R U . . .
C283 C 0.3575(7) 1.1063(3) 0.4261(3) 0.0537(19) Uani 1 1 d . . . . .
H28E H 0.3187 1.1427 0.4000 0.064 Uiso 1 1 calc R U . . .
H28F H 0.3842 1.0700 0.4007 0.064 Uiso 1 1 calc R U . . .
C284 C 0.4723(7) 1.1309(4) 0.4652(3) 0.0504(18) Uani 1 1 d . . . . .
H28G H 0.5125 1.0943 0.4906 0.060 Uiso 1 1 calc R U . . .
H28H H 0.5389 1.1481 0.4412 0.060 Uiso 1 1 calc R U . . .
C285 C 0.5265(6) 1.2121(3) 0.5414(4) 0.053(2) Uani 1 1 d . . . . .
H28I H 0.5924 1.2338 0.5196 0.064 Uiso 1 1 calc R U . . .
H28J H 0.5720 1.1773 0.5674 0.064 Uiso 1 1 calc R U . . .
C286 C 0.4690(6) 1.2624(3) 0.5785(3) 0.0495(18) Uani 1 1 d . . . . .
H28K H 0.5391 1.2828 0.6070 0.059 Uiso 1 1 calc R U . . .
H28L H 0.4252 1.2981 0.5530 0.059 Uiso 1 1 calc R U . . .
C287 C 0.2853(5) 1.2733(2) 0.6332(3) 0.0292(11) Uani 1 1 d . . . . .
H28M H 0.2493 1.3055 0.6022 0.035 Uiso 1 1 calc R U . . .
H28N H 0.3313 1.2985 0.6673 0.035 Uiso 1 1 calc R U . . .
C288 C 0.1754(5) 1.2326(3) 0.6528(2) 0.0269(11) Uani 1 1 d . . . . .
H28O H 0.2100 1.2023 0.6856 0.032 Uiso 1 1 calc R U . . .
H28P H 0.1085 1.2621 0.6669 0.032 Uiso 1 1 calc R U . . .
C241 C 0.156(4) 0.979(3) 0.734(3) 0.023(6) Uani 0.44(5) 1 d . U P A 1
C242 C 0.062(4) 1.0285(16) 0.735(2) 0.030(6) Uani 0.44(5) 1 d . U P A 1
H242 H 0.0892 1.0737 0.7354 0.036 Uiso 0.44(5) 1 calc R U P A 1
C243 C -0.068(3) 1.0145(17) 0.7374(14) 0.042(5) Uani 0.44(5) 1 d . U P A 1
H243 H -0.1276 1.0493 0.7430 0.051 Uiso 0.44(5) 1 calc R U P A 1
C244 C -0.111(3) 0.9505(19) 0.7311(15) 0.051(6) Uani 0.44(5) 1 d . U P A 1
H244 H -0.2025 0.9419 0.7279 0.062 Uiso 0.44(5) 1 calc R U P A 1
C245 C -0.029(4) 0.8998(15) 0.7292(10) 0.044(5) Uani 0.44(5) 1 d . U P A 1
H245 H -0.0612 0.8553 0.7274 0.053 Uiso 0.44(5) 1 calc R U P A 1
C246 C 0.112(3) 0.9131(17) 0.7299(18) 0.033(5) Uani 0.44(5) 1 d . U P A 1
H246 H 0.1724 0.8775 0.7278 0.040 Uiso 0.44(5) 1 calc R U P A 1
C341 C 0.170(3) 0.9711(19) 0.729(2) 0.018(4) Uani 0.56(5) 1 d . U P A 2
C342 C 0.059(3) 1.0132(15) 0.7254(16) 0.034(5) Uani 0.56(5) 1 d . U P A 2
H342 H 0.0722 1.0599 0.7226 0.041 Uiso 0.56(5) 1 calc R U P A 2
C344 C -0.0903(15) 0.9237(14) 0.7312(7) 0.034(4) Uani 0.56(5) 1 d . U P A 2
H344 H -0.1766 0.9073 0.7330 0.041 Uiso 0.56(5) 1 calc R U P A 2
C345 C 0.0162(19) 0.8800(11) 0.7344(8) 0.028(4) Uani 0.56(5) 1 d . U P A 2
H345 H 0.0008 0.8335 0.7364 0.034 Uiso 0.56(5) 1 calc R U P A 2
C343 C -0.0691(17) 0.9894(14) 0.7255(10) 0.035(4) Uani 0.56(5) 1 d . U P A 2
H343 H -0.1411 1.0196 0.7216 0.042 Uiso 0.56(5) 1 calc R U P A 2
C346 C 0.1458(18) 0.9031(11) 0.7347(14) 0.023(4) Uani 0.56(5) 1 d . U P A 2
H346 H 0.2169 0.8724 0.7386 0.028 Uiso 0.56(5) 1 calc R U P A 2
C171 C -0.5110(8) 1.1231(6) 0.0464(6) 0.031(2) Uani 0.80(5) 1 d G U P B 1
C172 C -0.6287(8) 1.0883(5) 0.0337(6) 0.041(3) Uani 0.80(5) 1 d G U P B 1
H172 H -0.6430 1.0604 -0.0003 0.050 Uiso 0.80(5) 1 calc R U P B 1
C173 C -0.7255(6) 1.0945(4) 0.0709(8) 0.048(3) Uani 0.80(5) 1 d G U P B 1
H173 H -0.8059 1.0707 0.0622 0.058 Uiso 0.80(5) 1 calc R U P B 1
C174 C -0.7046(10) 1.1353(5) 0.1206(7) 0.045(3) Uani 0.80(5) 1 d G U P B 1
H174 H -0.7708 1.1395 0.1460 0.054 Uiso 0.80(5) 1 calc R U P B 1
C175 C -0.5869(12) 1.1700(5) 0.1333(6) 0.036(2) Uani 0.80(5) 1 d G U P B 1
H175 H -0.5727 1.1979 0.1674 0.043 Uiso 0.80(5) 1 calc R U P B 1
C176 C -0.4902(9) 1.1639(6) 0.0962(6) 0.030(2) Uani 0.80(5) 1 d G U P B 1
C371 C -0.523(4) 1.112(3) 0.057(3) 0.041(8) Uani 0.20(5) 1 d G U P B 2
C372 C -0.638(4) 1.074(3) 0.054(3) 0.057(9) Uani 0.20(5) 1 d G U P B 2
H372 H -0.6579 1.0423 0.0236 0.068 Uiso 0.20(5) 1 calc R U P B 2
C373 C -0.722(3) 1.083(3) 0.097(3) 0.060(9) Uani 0.20(5) 1 d G U P B 2
H373 H -0.8003 1.0568 0.0950 0.072 Uiso 0.20(5) 1 calc R U P B 2
C374 C -0.693(5) 1.129(3) 0.142(3) 0.054(9) Uani 0.20(5) 1 d G U P B 2
H374 H -0.7504 1.1350 0.1711 0.065 Uiso 0.20(5) 1 calc R U P B 2
C375 C -0.578(6) 1.167(3) 0.145(2) 0.042(8) Uani 0.20(5) 1 d G U P B 2
H375 H -0.5582 1.1987 0.1758 0.051 Uiso 0.20(5) 1 calc R U P B 2
C376 C -0.494(5) 1.158(3) 0.102(3) 0.032(8) Uani 0.20(5) 1 d G U P B 2

loop_
_atom_site_aniso_label
_atom_site_aniso_U_11
_atom_site_aniso_U_22
_atom_site_aniso_U_33
_atom_site_aniso_U_23
_atom_site_aniso_U_13
_atom_site_aniso_U_12
Sn1 0.02107(14) 0.0206(2) 0.01189(15) -0.00037(13) 0.00331(11) -0.00308(12)
Sn2 0.01545(11) 0.01580(15) 0.01276(14) -0.00003(14) 0.00352(9) -0.00097(16)
P1 0.0291(6) 0.0180(6) 0.0157(6) -0.0018(5) 0.0083(5) -0.0055(5)
Sn3 0.01301(11) 0.01712(15) 0.01251(13) 0.00050(14) 0.00361(9) -0.00042(16)
Sn4 0.01825(13) 0.0200(2) 0.01170(15) -0.00007(12) 0.00326(10) -0.00119(11)
P2 0.0237(6) 0.0190(6) 0.0143(6) -0.0010(5) 0.0076(4) -0.0042(4)
Na1 0.0338(11) 0.0190(10) 0.0343(12) -0.0009(9) 0.0106(9) -0.0018(8)
O11 0.046(2) 0.034(2) 0.039(2) -0.0066(19) -0.0037(18) 0.0032(18)
O12 0.065(3) 0.028(2) 0.031(2) 0.0031(18) 0.013(2) 0.0089(19)
O13 0.052(2) 0.025(2) 0.042(2) 0.0053(18) 0.023(2) 0.0051(17)
O14 0.0303(19) 0.0234(19) 0.055(3) -0.0031(18) 0.0117(17) -0.0005(15)
O15 0.0265(18) 0.031(2) 0.042(2) -0.0071(18) 0.0090(16) -0.0038(15)
Na2 0.0262(10) 0.0226(10) 0.0348(12) 0.0049(9) 0.0101(8) 0.0007(8)
O21 0.0302(18) 0.0281(19) 0.0241(19) -0.0011(15) 0.0025(14) -0.0003(14)
O22 0.046(2) 0.029(2) 0.034(2) 0.0074(17) 0.0212(18) 0.0046(17)
O23 0.035(2) 0.0234(19) 0.067(3) 0.008(2) 0.025(2) 0.0032(16)
O24 0.0245(17) 0.0201(18) 0.060(3) 0.0033(18) 0.0098(17) -0.0019(13)
O25 0.0232(16) 0.0234(18) 0.0269(19) 0.0004(15) 0.0050(13) -0.0045(13)
C111 0.023(2) 0.026(3) 0.013(2) 0.0042(18) 0.0015(16) -0.0048(18)
C112 0.027(3) 0.027(3) 0.045(3) 0.012(2) -0.001(2) -0.004(2)
C113 0.025(3) 0.046(4) 0.057(4) 0.015(3) 0.001(2) 0.004(2)
C114 0.026(3) 0.054(4) 0.037(3) 0.003(3) 0.002(2) -0.014(2)
C115 0.045(3) 0.035(3) 0.027(3) -0.004(2) 0.004(2) -0.022(2)
C116 0.033(2) 0.025(2) 0.023(2) -0.003(2) 0.0092(17) -0.009(2)
C121 0.023(2) 0.026(2) 0.014(2) -0.0031(19) 0.0014(16) -0.0012(17)
C122 0.022(2) 0.026(2) 0.020(2) 0.000(2) 0.0027(18) 0.0027(18)
C123 0.029(2) 0.033(3) 0.020(3) -0.002(2) 0.0049(19) 0.007(2)
C124 0.035(3) 0.034(3) 0.025(3) -0.013(2) -0.001(2) -0.002(2)
C125 0.037(3) 0.039(3) 0.033(3) -0.016(3) 0.010(2) -0.018(2)
C126 0.031(3) 0.037(3) 0.025(3) -0.015(2) 0.009(2) -0.015(2)
C131 0.0195(18) 0.023(2) 0.015(2) 0.0006(18) 0.0006(14) -0.0016(17)
C132 0.021(2) 0.032(3) 0.016(2) -0.0055(19) 0.0040(17) -0.0050(18)
C133 0.017(2) 0.029(3) 0.026(3) -0.003(2) -0.0007(17) 0.0020(17)
C134 0.029(2) 0.029(3) 0.021(3) 0.003(2) -0.0037(19) -0.001(2)
C135 0.029(2) 0.030(3) 0.015(2) -0.002(2) -0.0002(18) -0.0030(19)
C136 0.025(2) 0.026(3) 0.019(2) -0.001(2) 0.0074(16) 0.0015(19)
C141 0.024(2) 0.017(2) 0.012(2) -0.0032(17) -0.0024(16) -0.0009(17)
C142 0.022(2) 0.025(2) 0.017(2) -0.0020(19) 0.0005(17) 0.0009(17)
C143 0.024(2) 0.031(3) 0.027(3) -0.003(2) -0.0048(19) 0.0074(19)
C144 0.042(3) 0.028(3) 0.025(3) 0.003(2) -0.009(2) 0.009(2)
C145 0.039(3) 0.026(3) 0.023(3) 0.009(2) -0.003(2) -0.005(2)
C146 0.026(2) 0.022(2) 0.019(2) 0.0014(19) 0.0018(18) -0.0041(18)
C151 0.021(2) 0.019(2) 0.011(2) 0.0034(17) 0.0025(15) 0.0004(16)
C152 0.020(2) 0.022(2) 0.016(2) 0.0056(18) 0.0032(16) 0.0031(16)
C153 0.024(2) 0.026(2) 0.017(2) 0.0031(19) 0.0000(17) -0.0033(18)
C154 0.016(2) 0.044(3) 0.018(2) 0.007(2) -0.0007(17) -0.0028(19)
C155 0.021(2) 0.040(3) 0.019(2) -0.002(2) 0.0008(16) 0.010(2)
C156 0.0241(19) 0.022(2) 0.017(2) -0.001(2) 0.0016(15) 0.0032(19)
C161 0.0212(18) 0.015(2) 0.0113(19) 0.0001(16) 0.0020(14) 0.0007(15)
C162 0.021(2) 0.029(3) 0.019(2) 0.0007(19) 0.0036(16) -0.0024(17)
C163 0.027(2) 0.031(3) 0.027(3) 0.000(2) 0.011(2) -0.003(2)
C164 0.041(3) 0.028(3) 0.020(3) -0.001(2) 0.016(2) -0.003(2)
C165 0.039(3) 0.031(3) 0.015(2) -0.002(2) 0.0025(19) -0.004(2)
C166 0.024(2) 0.016(2) 0.021(2) 0.0018(18) 0.0046(16) -0.0060(16)
C181 0.062(4) 0.038(4) 0.046(4) -0.008(3) -0.027(3) 0.010(3)
C182 0.089(5) 0.044(4) 0.026(3) -0.003(3) -0.004(3) 0.019(4)
C183 0.067(4) 0.040(4) 0.042(4) 0.002(3) 0.033(3) 0.011(3)
C184 0.064(4) 0.048(4) 0.033(4) 0.007(3) 0.008(3) -0.004(3)
C185 0.049(4) 0.035(3) 0.058(4) 0.004(3) 0.015(3) -0.016(3)
C186 0.035(3) 0.036(3) 0.072(5) -0.013(3) 0.015(3) -0.005(2)
C187 0.029(3) 0.025(3) 0.051(4) -0.011(3) 0.006(2) 0.001(2)
C188 0.035(3) 0.029(3) 0.037(3) -0.007(2) 0.010(2) 0.001(2)
C211 0.0159(17) 0.017(2) 0.019(2) -0.0044(17) 0.0044(14) -0.0001(15)
C212 0.0180(17) 0.029(3) 0.016(2) -0.002(2) -0.0015(14) 0.0045(19)
C213 0.031(2) 0.029(3) 0.015(2) -0.0008(19) 0.0013(17) -0.0034(18)
C214 0.038(3) 0.025(3) 0.015(2) -0.0003(19) 0.0121(19) -0.003(2)
C215 0.024(2) 0.031(3) 0.027(3) -0.002(2) 0.0119(19) -0.0048(19)
C216 0.019(2) 0.026(2) 0.016(2) -0.0031(18) 0.0043(16) -0.0025(16)
C221 0.0137(18) 0.024(2) 0.013(2) 0.0026(17) 0.0018(14) 0.0012(15)
C222 0.020(2) 0.023(2) 0.013(2) 0.0026(18) 0.0033(16) 0.0022(16)
C223 0.023(2) 0.024(2) 0.015(2) 0.0022(18) -0.0003(17) -0.0062(17)
C224 0.015(2) 0.040(3) 0.020(2) 0.007(2) -0.0008(16) -0.0055(19)
C225 0.0155(19) 0.039(3) 0.018(2) 0.005(2) 0.0005(16) 0.0063(18)
C226 0.0175(17) 0.026(2) 0.015(2) 0.000(2) 0.0011(13) 0.005(2)
C231 0.0167(19) 0.022(2) 0.014(2) -0.0009(18) 0.0022(15) -0.0031(16)
C232 0.022(2) 0.026(2) 0.024(3) 0.002(2) 0.0058(18) 0.0030(18)
C233 0.025(2) 0.032(3) 0.028(3) 0.000(2) 0.0035(19) 0.008(2)
C234 0.037(3) 0.026(3) 0.020(3) 0.003(2) -0.003(2) 0.009(2)
C235 0.037(3) 0.024(3) 0.023(3) 0.003(2) 0.002(2) -0.007(2)
C236 0.022(2) 0.024(2) 0.017(2) 0.0040(19) 0.0012(17) -0.0021(17)
C251 0.020(2) 0.024(2) 0.013(2) -0.0035(18) -0.0015(15) 0.0011(16)
C252 0.025(2) 0.022(2) 0.023(3) 0.000(2) 0.0069(18) 0.0052(18)
C253 0.030(2) 0.028(3) 0.023(3) -0.005(2) 0.0047(19) 0.007(2)
C254 0.029(2) 0.027(3) 0.026(3) -0.007(2) -0.0037(19) -0.0007(19)
C255 0.030(3) 0.031(3) 0.030(3) -0.006(2) 0.002(2) -0.012(2)
C256 0.023(2) 0.033(3) 0.022(3) -0.007(2) 0.0048(18) -0.0091(19)
C261 0.021(2) 0.025(2) 0.014(2) -0.0023(18) 0.0020(16) -0.0025(16)
C262 0.0172(19) 0.032(3) 0.013(2) -0.0021(18) 0.0012(15) 0.0020(17)
C263 0.019(2) 0.035(3) 0.022(3) -0.005(2) -0.0005(17) 0.0039(19)
C264 0.028(2) 0.025(3) 0.023(3) -0.001(2) -0.0016(19) -0.0009(19)
C265 0.046(3) 0.036(3) 0.012(2) 0.003(2) 0.007(2) 0.007(2)
C266 0.041(3) 0.032(3) 0.017(2) 0.002(2) 0.010(2) 0.010(2)
C271 0.020(2) 0.024(2) 0.029(3) 0.005(2) -0.0009(18) 0.0018(17)
C272 0.028(2) 0.025(3) 0.039(3) 0.001(2) -0.005(2) -0.004(2)
C273 0.022(2) 0.039(3) 0.062(4) 0.006(3) 0.007(2) -0.006(2)
C274 0.029(3) 0.036(3) 0.048(4) 0.005(3) 0.016(2) 0.002(2)
C275 0.026(2) 0.026(3) 0.030(3) 0.003(2) 0.008(2) 0.0022(19)
C276 0.021(2) 0.019(2) 0.027(3) 0.0054(19) -0.0005(18) -0.0014(17)
C281 0.040(3) 0.037(3) 0.024(3) -0.003(2) -0.002(2) 0.004(2)
C282 0.060(4) 0.036(3) 0.026(3) 0.003(3) 0.003(3) 0.011(3)
C283 0.074(5) 0.036(4) 0.060(5) 0.004(3) 0.041(4) 0.005(3)
C284 0.046(4) 0.049(4) 0.064(5) 0.005(4) 0.034(4) 0.012(3)
C285 0.031(3) 0.047(4) 0.088(6) 0.009(4) 0.029(4) -0.001(3)
C286 0.032(3) 0.022(3) 0.099(6) -0.002(3) 0.025(3) -0.012(2)
C287 0.026(2) 0.022(2) 0.039(3) 0.002(2) 0.001(2) -0.0011(18)
C288 0.025(2) 0.026(3) 0.030(3) -0.002(2) 0.001(2) 0.0009(19)
C241 0.020(9) 0.043(14) 0.009(10) 0.000(13) 0.010(8) -0.009(8)
C242 0.026(7) 0.035(10) 0.028(14) 0.009(10) -0.002(8) 0.003(8)
C243 0.025(6) 0.056(12) 0.045(13) 0.005(10) 0.002(7) 0.002(9)
C244 0.040(9) 0.058(14) 0.053(12) 0.016(12) -0.005(8) -0.008(9)
C245 0.050(13) 0.049(11) 0.034(8) -0.004(9) 0.006(12) -0.017(9)
C246 0.048(11) 0.036(9) 0.018(8) -0.002(8) 0.012(11) 0.000(10)
C341 0.021(7) 0.027(7) 0.007(10) -0.001(5) 0.002(7) 0.001(5)
C342 0.028(6) 0.045(11) 0.029(11) 0.011(9) 0.008(7) 0.001(7)
C344 0.016(5) 0.068(12) 0.018(5) 0.007(9) 0.004(5) -0.015(7)
C345 0.027(7) 0.041(7) 0.019(6) -0.012(6) 0.015(5) -0.019(5)
C343 0.017(4) 0.058(11) 0.030(8) 0.016(8) 0.003(5) 0.004(7)
C346 0.022(6) 0.028(7) 0.023(8) -0.011(6) 0.014(6) -0.011(5)
C171 0.022(4) 0.019(5) 0.049(5) 0.016(4) -0.007(3) 0.000(3)
C172 0.031(4) 0.029(4) 0.058(7) 0.011(4) -0.020(4) 0.000(3)
C173 0.020(3) 0.044(5) 0.078(9) 0.029(5) -0.010(4) -0.004(3)
C174 0.024(4) 0.044(5) 0.068(7) 0.031(5) 0.009(4) 0.009(3)
C175 0.025(4) 0.030(4) 0.053(6) 0.014(4) 0.007(4) 0.008(3)
C176 0.023(4) 0.017(4) 0.050(6) 0.008(4) 0.004(4) 0.003(3)
C371 0.046(15) 0.012(15) 0.063(19) 0.012(14) 0.001(14) 0.005(12)
C372 0.048(16) 0.045(19) 0.07(2) 0.009(17) -0.008(16) -0.005(14)
C373 0.044(15) 0.055(19) 0.08(2) 0.024(17) -0.005(15) -0.002(14)
C374 0.037(15) 0.052(18) 0.07(2) 0.027(17) 0.011(16) 0.010(13)
C375 0.029(16) 0.050(19) 0.048(17) 0.021(14) 0.007(13) 0.008(12)
C376 0.031(17) 0.027(17) 0.037(16) 0.019(12) 0.000(13) 0.001(13)

loop_
_atom_type_symbol
_atom_type_description
_atom_type_scat_dispersion_real
_atom_type_scat_dispersion_imag
_atom_type_scat_source
C C 0.0033 0.0016 'International Tables Vol C Tables 4.2.6.8 and 6.1.1.4'
H H 0.0000 0.0000 'International Tables Vol C Tables 4.2.6.8 and 6.1.1.4'
O O 0.0106 0.0060 'International Tables Vol C Tables 4.2.6.8 and 6.1.1.4'
Na Na 0.0362 0.0249 'International Tables Vol C Tables 4.2.6.8 and 6.1.1.4'
P P 0.1023 0.0942 'International Tables Vol C Tables 4.2.6.8 and 6.1.1.4'
Sn Sn -0.6537 1.4246 'International Tables Vol C Tables 4.2.6.8 and 6.1.1.4'

loop_
_geom_angle_atom_site_label_1
_geom_angle_atom_site_label_2
_geom_angle_atom_site_label_3
_geom_angle
C121 Sn1 C131 103.72(17)
C121 Sn1 C111 103.84(17)
C131 Sn1 C111 104.97(16)
C121 Sn1 P1 103.42(13)
C131 Sn1 P1 116.98(11)
C111 Sn1 P1 121.66(12)
C161 Sn2 C151 106.05(15)
C161 Sn2 C141 106.31(16)
C151 Sn2 C141 103.27(17)
C161 Sn2 P1 105.59(12)
C151 Sn2 P1 120.26(12)
C141 Sn2 P1 114.39(12)
Sn2 P1 Sn1 101.07(5)
Sn2 P1 Na1 108.56(6)
Sn1 P1 Na1 108.63(6)
C211 Sn3 C231 105.80(16)
C211 Sn3 C221 107.75(15)
C231 Sn3 C221 102.31(16)
C211 Sn3 P2 103.76(12)
C231 Sn3 P2 115.25(12)
C221 Sn3 P2 120.99(12)
C341 Sn4 C261 101.2(13)
C341 Sn4 C251 108.4(10)
C261 Sn4 C251 104.23(16)
C261 Sn4 C241 103.5(18)
C251 Sn4 C241 102.5(14)
C341 Sn4 P2 117.6(15)
C261 Sn4 P2 119.91(12)
C251 Sn4 P2 104.40(12)
C241 Sn4 P2 120(2)
Sn3 P2 Sn4 101.40(4)
Sn3 P2 Na2 108.61(6)
Sn4 P2 Na2 114.72(6)
O13 Na1 O12 71.26(15)
O13 Na1 O15 116.79(15)
O12 Na1 O15 123.91(16)
O13 Na1 O14 68.65(14)
O12 Na1 O14 137.62(16)
O15 Na1 O14 66.05(13)
O13 Na1 O11 116.09(17)
O12 Na1 O11 66.14(15)
O15 Na1 O11 61.10(14)
O14 Na1 O11 121.69(15)
O13 Na1 P1 103.40(12)
O12 Na1 P1 97.84(12)
O15 Na1 P1 128.53(12)
O14 Na1 P1 104.14(12)
O11 Na1 P1 127.18(12)
C171 O11 C181 120.9(6)
C181 O11 C371 118(2)
C171 O11 Na1 113.8(5)
C181 O11 Na1 114.1(3)
C371 O11 Na1 110.1(19)
C182 O12 C183 116.7(5)
C182 O12 Na1 117.6(4)
C183 O12 Na1 107.4(4)
C184 O13 C185 117.0(5)
C184 O13 Na1 114.0(4)
C185 O13 Na1 115.1(3)
C187 O14 C186 114.5(4)
C187 O14 Na1 115.5(3)
C186 O14 Na1 112.0(3)
C176 O15 C188 121.0(7)
C188 O15 C376 117(3)
C176 O15 Na1 115.2(6)
C188 O15 Na1 114.6(3)
C376 O15 Na1 114(3)
O23 Na2 O22 69.25(15)
O23 Na2 O21 118.80(16)
O22 Na2 O21 67.62(13)
O23 Na2 O25 119.93(14)
O22 Na2 O25 127.64(15)
O21 Na2 O25 63.83(12)
O23 Na2 O24 69.58(15)
O22 Na2 O24 137.49(15)
O21 Na2 O24 126.65(14)
O25 Na2 O24 67.55(12)
O23 Na2 P2 106.92(12)
O22 Na2 P2 100.96(11)
O21 Na2 P2 122.12(11)
O25 Na2 P2 120.57(11)
O24 Na2 P2 100.58(11)
O23 Na2 C285 25.27(18)
O22 Na2 C285 92.93(18)
O21 Na2 C285 140.46(19)
O25 Na2 C285 112.40(17)
O24 Na2 C285 49.17(16)
P2 Na2 C285 94.45(15)
O23 Na2 C284 26.90(16)
O22 Na2 C284 48.47(17)
O21 Na2 C284 112.24(18)
O25 Na2 C284 143.76(17)
O24 Na2 C284 94.36(18)
P2 Na2 C284 92.73(15)
C285 Na2 C284 45.62(19)
C271 O21 C281 118.2(4)
C271 O21 Na2 112.7(3)
C281 O21 Na2 113.9(3)
C283 O22 C282 112.4(5)
C283 O22 Na2 114.7(4)
C282 O22 Na2 116.7(3)
C285 O23 C284 116.5(5)
C285 O23 Na2 106.4(4)
C284 O23 Na2 104.2(3)
C287 O24 C286 113.6(4)
C287 O24 Na2 116.9(3)
C286 O24 Na2 113.2(3)
C276 O25 C288 119.3(4)
C276 O25 Na2 112.9(3)
C288 O25 Na2 112.0(3)
C112 C111 C116 118.0(4)
C112 C111 Sn1 119.7(4)
C116 C111 Sn1 122.2(4)
C111 C112 C113 120.9(5)
C114 C113 C112 120.5(6)
C113 C114 C115 119.5(5)
C114 C115 C116 120.9(5)
C115 C116 C111 120.1(5)
C126 C121 C122 117.1(4)
C126 C121 Sn1 118.2(3)
C122 C121 Sn1 124.7(3)
C123 C122 C121 121.0(4)
C124 C123 C122 120.5(5)
C123 C124 C125 119.6(5)
C124 C125 C126 119.8(5)
C121 C126 C125 122.0(5)
C132 C131 C136 117.6(4)
C132 C131 Sn1 123.1(3)
C136 C131 Sn1 119.2(3)
C133 C132 C131 121.5(4)
C134 C133 C132 119.8(4)
C133 C134 C135 119.9(5)
C136 C135 C134 119.7(5)
C135 C136 C131 121.5(4)
C146 C141 C142 116.9(4)
C146 C141 Sn2 122.1(3)
C142 C141 Sn2 120.9(3)
C143 C142 C141 121.5(5)
C142 C143 C144 120.1(5)
C145 C144 C143 119.7(5)
C144 C145 C146 120.1(5)
C145 C146 C141 121.8(4)
C156 C151 C152 117.2(4)
C156 C151 Sn2 121.1(3)
C152 C151 Sn2 121.7(3)
C153 C152 C151 121.6(4)
C154 C153 C152 119.9(5)
C153 C154 C155 119.9(4)
C156 C155 C154 119.6(4)
C155 C156 C151 121.7(5)
C162 C161 C166 117.4(4)
C162 C161 Sn2 121.9(3)
C166 C161 Sn2 120.6(3)
C161 C162 C163 121.4(4)
C164 C163 C162 120.5(4)
C163 C164 C165 119.2(5)
C164 C165 C166 120.0(5)
C165 C166 C161 121.5(4)
O11 C181 C182 105.4(5)
O12 C182 C181 108.7(5)
C184 C183 O12 112.5(5)
O13 C184 C183 111.4(5)
O13 C185 C186 110.2(5)
O14 C186 C185 111.8(5)
O14 C187 C188 107.9(4)
O15 C188 C187 105.7(4)
C216 C211 C212 117.7(4)
C216 C211 Sn3 120.9(3)
C212 C211 Sn3 121.3(3)
C213 C212 C211 120.6(4)
C214 C213 C212 120.8(4)
C213 C214 C215 119.6(4)
C214 C215 C216 120.0(4)
C211 C216 C215 121.2(4)
C222 C221 C226 117.4(4)
C222 C221 Sn3 120.6(3)
C226 C221 Sn3 121.9(3)
C223 C222 C221 121.9(4)
C224 C223 C222 119.5(4)
C225 C224 C223 120.1(4)
C224 C225 C226 120.3(4)
C225 C226 C221 120.9(5)
C232 C231 C236 117.2(4)
C232 C231 Sn3 121.4(3)
C236 C231 Sn3 121.3(3)
C231 C232 C233 122.2(5)
C234 C233 C232 119.8(4)
C233 C234 C235 119.5(5)
C236 C235 C234 120.1(5)
C235 C236 C231 121.1(4)
C256 C251 C252 118.0(4)
C256 C251 Sn4 118.6(3)
C252 C251 Sn4 123.4(3)
C253 C252 C251 120.6(5)
C252 C253 C254 120.9(5)
C253 C254 C255 118.5(5)
C256 C255 C254 120.6(5)
C255 C256 C251 121.5(5)
C266 C261 C262 116.8(4)
C266 C261 Sn4 119.5(3)
C262 C261 Sn4 123.7(3)
C263 C262 C261 121.5(4)
C264 C263 C262 120.4(4)
C265 C264 C263 119.2(5)
C264 C265 C266 120.1(5)
C265 C266 C261 122.0(4)
C272 C271 O21 125.5(5)
C272 C271 C276 120.1(5)
O21 C271 C276 114.4(4)
C271 C272 C273 119.7(5)
C274 C273 C272 120.7(5)
C273 C274 C275 120.3(5)
C276 C275 C274 119.5(5)
O25 C276 C275 125.3(4)
O25 C276 C271 115.0(4)
C275 C276 C271 119.7(4)
O21 C281 C282 105.9(5)
O22 C282 C281 109.1(4)
O22 C283 C284 108.8(6)
O23 C284 C283 108.7(5)
O23 C284 Na2 48.9(2)
C283 C284 Na2 83.4(4)
O23 C285 C286 110.8(5)
O23 C285 Na2 48.3(3)
C286 C285 Na2 84.1(3)
O24 C286 C285 108.0(4)
O24 C287 C288 108.4(4)
O25 C288 C287 106.6(4)
C242 C241 C246 118(4)
C242 C241 Sn4 120(4)
C246 C241 Sn4 122(2)
C243 C242 C241 122(3)
C244 C243 C242 120(2)
C245 C244 C243 122(2)
C244 C245 C246 119(2)
C241 C246 C245 119(2)
C346 C341 C342 116(3)
C346 C341 Sn4 120.4(16)
C342 C341 Sn4 124(3)
C343 C342 C341 123(2)
C343 C344 C345 119.0(12)
C344 C345 C346 121.7(13)
C344 C343 C342 119.9(16)
C341 C346 C345 120.2(17)
O11 C171 C172 124.4(8)
O11 C171 C176 115.6(8)
C172 C171 C176 120.0
C171 C172 C173 120.0
C174 C173 C172 120.0
C173 C174 C175 120.0
C176 C175 C174 120.0
O15 C176 C175 126.2(8)
O15 C176 C171 113.7(8)
C175 C176 C171 120.0
C372 C371 C376 120.0
C372 C371 O11 134(3)
C376 C371 O11 106(3)
C373 C372 C371 120.0
C372 C373 C374 120.0
C375 C374 C373 120.0
C374 C375 C376 120.0
C375 C376 C371 120.0
C375 C376 O15 123(4)
C371 C376 O15 117(4)

loop_
_geom_bond_atom_site_label_1
_geom_bond_atom_site_label_2
_geom_bond_distance
Sn1 C121 2.154(5)
Sn1 C131 2.162(4)
Sn1 C111 2.169(4)
Sn1 P1 2.4398(13)
Sn2 C161 2.161(4)
Sn2 C151 2.163(4)
Sn2 C141 2.168(4)
Sn2 P1 2.4387(13)
P1 Na1 2.891(2)
Sn3 C211 2.158(4)
Sn3 C231 2.167(5)
Sn3 C221 2.167(4)
Sn3 P2 2.4387(13)
Sn4 C341 2.10(4)
Sn4 C261 2.160(5)
Sn4 C251 2.167(5)
Sn4 C241 2.21(5)
Sn4 P2 2.4420(13)
P2 Na2 2.926(2)
Na1 O13 2.388(4)
Na1 O12 2.434(4)
Na1 O15 2.457(4)
Na1 O14 2.476(4)
Na1 O11 2.493(4)
O11 C171 1.341(11)
O11 C181 1.454(7)
O11 C371 1.62(5)
O12 C182 1.387(8)
O12 C183 1.468(7)
O13 C184 1.382(7)
O13 C185 1.417(7)
O14 C187 1.412(6)
O14 C186 1.424(7)
O15 C176 1.359(7)
O15 C188 1.432(6)
O15 C376 1.45(4)
Na2 O23 2.397(4)
Na2 O22 2.408(4)
Na2 O21 2.410(4)
Na2 O25 2.424(4)
Na2 O24 2.433(4)
Na2 C285 3.079(7)
Na2 C284 3.084(6)
O21 C271 1.390(6)
O21 C281 1.444(6)
O22 C283 1.411(7)
O22 C282 1.430(7)
O23 C285 1.370(8)
O23 C284 1.439(7)
O24 C287 1.426(6)
O24 C286 1.440(6)
O25 C276 1.376(5)
O25 C288 1.440(6)
C111 C112 1.386(7)
C111 C116 1.397(7)
C112 C113 1.396(7)
C113 C114 1.363(8)
C114 C115 1.371(8)
C115 C116 1.395(7)
C121 C126 1.393(6)
C121 C122 1.412(6)
C122 C123 1.388(7)
C123 C124 1.386(7)
C124 C125 1.387(7)
C125 C126 1.393(7)
C131 C132 1.396(6)
C131 C136 1.397(6)
C132 C133 1.392(7)
C133 C134 1.382(7)
C134 C135 1.394(7)
C135 C136 1.387(7)
C141 C146 1.397(6)
C141 C142 1.410(6)
C142 C143 1.380(7)
C143 C144 1.387(8)
C144 C145 1.383(7)
C145 C146 1.385(7)
C151 C156 1.400(6)
C151 C152 1.404(6)
C152 C153 1.392(6)
C153 C154 1.385(7)
C154 C155 1.395(7)
C155 C156 1.393(6)
C161 C162 1.391(6)
C161 C166 1.401(6)
C162 C163 1.395(6)
C163 C164 1.384(7)
C164 C165 1.390(7)
C165 C166 1.394(6)
C181 C182 1.510(10)
C183 C184 1.449(9)
C185 C186 1.447(9)
C187 C188 1.493(7)
C211 C216 1.400(5)
C211 C212 1.406(6)
C212 C213 1.398(6)
C213 C214 1.382(7)
C214 C215 1.386(7)
C215 C216 1.404(6)
C221 C222 1.402(6)
C221 C226 1.408(6)
C222 C223 1.393(6)
C223 C224 1.390(7)
C224 C225 1.386(7)
C225 C226 1.396(6)
C231 C232 1.382(6)
C231 C236 1.412(6)
C232 C233 1.388(7)
C233 C234 1.387(7)
C234 C235 1.391(7)
C235 C236 1.388(7)
C251 C256 1.386(6)
C251 C252 1.409(6)
C252 C253 1.387(7)
C253 C254 1.391(7)
C254 C255 1.398(7)
C255 C256 1.382(7)
C261 C266 1.398(6)
C261 C262 1.402(6)
C262 C263 1.391(6)
C263 C264 1.391(7)
C264 C265 1.384(7)
C265 C266 1.391(7)
C271 C272 1.385(7)
C271 C276 1.399(7)
C272 C273 1.385(8)
C273 C274 1.369(8)
C274 C275 1.396(7)
C275 C276 1.389(7)
C281 C282 1.493(8)
C283 C284 1.463(10)
C285 C286 1.486(9)
C287 C288 1.507(7)
C241 C242 1.38(4)
C241 C246 1.40(6)
C242 C243 1.37(4)
C243 C244 1.36(3)
C244 C245 1.32(3)
C245 C246 1.47(3)
C341 C346 1.40(4)
C341 C342 1.41(3)
C342 C343 1.40(3)
C344 C343 1.35(2)
C344 C345 1.395(18)
C345 C346 1.407(17)
C171 C172 1.3900
C171 C176 1.3900
C172 C173 1.3900
C173 C174 1.3900
C174 C175 1.3900
C175 C176 1.3900
C371 C372 1.3900
C371 C376 1.3900
C372 C373 1.3900
C373 C374 1.3900
C374 C375 1.3900
C375 C376 1.3900
